data_4343376
loop_
_publ_author_name
'Yaghoobnejad Asl, Hooman'
'Choudhury, Amitava'

_publ_section_title
;
 Phosphite as Polyanion-Based Cathode for Li-Ion Battery: Synthesis,
 Structure, and Electrochemistry of LiFe(HPO3)2.
;
_journal_issue 13
_journal_name_full 'Inorganic chemistry'
_journal_page_first 6566
_journal_page_last 6572
_journal_paper_doi 10.1021/acs.inorgchem.5b00900
_journal_volume 54
_journal_year 2015
_chemical_formula_moiety 'Fe H2 O6 P2, Li '
_chemical_formula_sum 'Fe H2 Li O6 P2'
_chemical_formula_weight 222.75
_chemical_name_systematic
; 
 ? 
;
_space_group_IT_number 122
_symmetry_cell_setting tetragonal
_symmetry_space_group_name_Hall 'I -4 2bw'
_symmetry_space_group_name_H-M 'I -4 2 d'
_atom_sites_solution_hydrogens geom
_atom_sites_solution_primary direct
_atom_sites_solution_secondary difmap
_audit_creation_method SHELXL-97
_cell_angle_alpha 90.00
_cell_angle_beta 90.00
_cell_angle_gamma 90.00
_cell_formula_units_Z 8
_cell_length_a 10.5936(14)
_cell_length_b 10.5936(14)
_cell_length_c 9.9714(14)
_cell_measurement_reflns_used 1015
_cell_measurement_temperature 293(2)
_cell_measurement_theta_max 28.13
_cell_measurement_theta_min 2.81
_cell_volume 1119.0(3)
_computing_cell_refinement 'Bruker SAINT V7.60A (Bruker, 2008)'
_computing_data_collection 'Bruker SMART V5.631 (Bruker, 2002)'
_computing_data_reduction 'Bruker SAINT V7.60A (Bruker, 2008)'
_computing_molecular_graphics 'SHELXTL (Sheldrick, 2008)'
_computing_publication_material 'SHELXTL (Sheldrick, 2008)'
_computing_structure_refinement 'SHELXL-97 (Sheldrick, 2008)'
_computing_structure_solution 'SHELXS-97 (Sheldrick, 2008)'
_diffrn_ambient_temperature 293(2)
_diffrn_measured_fraction_theta_full 1.000
_diffrn_measured_fraction_theta_max 1.000
_diffrn_measurement_device_type 'Bruker Smart-Apex CCD area detector'
_diffrn_measurement_method '\w scans'
_diffrn_radiation_monochromator graphite
_diffrn_radiation_source 'fine-focus sealed tube'
_diffrn_radiation_type MoK\a
_diffrn_radiation_wavelength 0.71073
_diffrn_reflns_av_R_equivalents 0.0343
_diffrn_reflns_av_sigmaI/netI 0.0183
_diffrn_reflns_limit_h_max 14
_diffrn_reflns_limit_h_min -14
_diffrn_reflns_limit_k_max 14
_diffrn_reflns_limit_k_min -14
_diffrn_reflns_limit_l_max 13
_diffrn_reflns_limit_l_min -13
_diffrn_reflns_number 6583
_diffrn_reflns_theta_full 28.21
_diffrn_reflns_theta_max 28.21
_diffrn_reflns_theta_min 2.81
_exptl_absorpt_coefficient_mu 3.223
_exptl_absorpt_correction_T_max 0.8130
_exptl_absorpt_correction_T_min 0.6869
_exptl_absorpt_correction_type multi-scan
_exptl_absorpt_process_details '(SADABS; Bruker, 2008)'
_exptl_crystal_colour Colorless
_exptl_crystal_density_diffrn 2.644
_exptl_crystal_density_method 'not measured'
_exptl_crystal_description octahedral
_exptl_crystal_F_000 872
_exptl_crystal_size_max 0.13
_exptl_crystal_size_mid 0.10
_exptl_crystal_size_min 0.07
_refine_diff_density_max 1.129
_refine_diff_density_min -0.355
_refine_diff_density_rms 0.111
_refine_ls_abs_structure_details 'Flack H D (1983), Acta Cryst. A39, 876-881'
_refine_ls_abs_structure_Flack 0.01(3)
_refine_ls_extinction_method none
_refine_ls_goodness_of_fit_ref 1.152
_refine_ls_hydrogen_treatment mixed
_refine_ls_matrix_type full
_refine_ls_number_parameters 51
_refine_ls_number_reflns 691
_refine_ls_number_restraints 1
_refine_ls_restrained_S_all 1.152
_refine_ls_R_factor_all 0.0260
_refine_ls_R_factor_gt 0.0251
_refine_ls_shift/su_max 0.000
_refine_ls_shift/su_mean 0.000
_refine_ls_structure_factor_coef Fsqd
_refine_ls_weighting_details 'calc w=1/[\s^2^(Fo^2^)+(0.0342P)^2^+4.3318P] where P=(Fo^2^+2Fc^2^)/3'
_refine_ls_weighting_scheme calc
_refine_ls_wR_factor_gt 0.0675
_refine_ls_wR_factor_ref 0.0679
_reflns_number_gt 673
_reflns_number_total 691
_reflns_threshold_expression >2sigma(I)
_cod_data_source_file ic5b00900_si_002.cif
_cod_data_source_block sad
_cod_depositor_comments
;
The following automatic conversions were performed:

'_symmetry_cell_setting' value 'Tetragonal' changed to 'tetragonal'
according to
/usr/data/users/saulius/crontab/automatic-downloads/rss-feeds/ACS/lib/dictionaries/cif_core.dic
dictionary named 'cif_core.dic' version 2.4.2 from 2011-04-26.

Automatic conversion script
Id: cif_fix_values 3271 2015-04-21 07:52:19Z andrius 

 Adding full bibliography for 4343376.cif.
;
_cod_original_sg_symbol_H-M I-42d
_cod_original_formula_sum 'Fe H2 Li O6 P2 '
_cod_database_code 4343376

loop_
_symmetry_equiv_pos_as_xyz
'x, y, z'
'-x, -y, z'
'y, -x, -z'
'-y, x, -z'
'-x+1/2, y, -z+3/4'
'x+1/2, -y, -z+3/4'
'-y+1/2, -x, z+3/4'
'y+1/2, x, z+3/4'
'x+1/2, y+1/2, z+1/2'
'-x+1/2, -y+1/2, z+1/2'
'y+1/2, -x+1/2, -z+1/2'
'-y+1/2, x+1/2, -z+1/2'
'-x+1, y+1/2, -z+5/4'
'x+1, -y+1/2, -z+5/4'
'-y+1, -x+1/2, z+5/4'
'y+1, x+1/2, z+5/4'

loop_
_atom_site_label
_atom_site_type_symbol
_atom_site_fract_x
_atom_site_fract_y
_atom_site_fract_z
_atom_site_U_iso_or_equiv
_atom_site_adp_type
_atom_site_occupancy
_atom_site_symmetry_multiplicity
_atom_site_calc_flag
_atom_site_refinement_flags
Fe1 Fe 0.28194(5) 0.2500 0.1250 0.00799(16) Uani 1 2 d S
P1 P 0.44629(7) 0.25114(9) 0.40133(7) 0.0113(2) Uani 1 1 d D
O1 O 0.3444(2) 0.1902(2) 0.4886(2) 0.0135(5) Uani 1 1 d .
O2 O 0.4259(2) 0.2121(2) 0.2543(2) 0.0131(5) Uani 1 1 d .
O3 O 0.5774(2) 0.2164(3) 0.4483(2) 0.0148(5) Uani 1 1 d .
Li1 Li 0.5627(8) 0.2500 0.1250 0.0239(19) Uani 1 2 d S
H1 H 0.444(4) 0.3736(17) 0.409(4) 0.007(10) Uiso 1 1 d D

loop_
_atom_site_aniso_label
_atom_site_aniso_U_11
_atom_site_aniso_U_22
_atom_site_aniso_U_33
_atom_site_aniso_U_23
_atom_site_aniso_U_13
_atom_site_aniso_U_12
Fe1 0.0086(3) 0.0081(3) 0.0072(3) 0.0004(3) 0.000 0.000
P1 0.0100(3) 0.0141(4) 0.0099(4) -0.0001(3) 0.0003(3) 0.0002(4)
O1 0.0106(12) 0.0167(12) 0.0133(12) -0.0014(10) 0.0029(9) 0.0006(9)
O2 0.0100(11) 0.0200(13) 0.0092(10) -0.0014(9) -0.0016(9) 0.0024(9)
O3 0.0075(10) 0.0245(14) 0.0123(11) 0.0023(9) -0.0001(9) 0.0000(10)
Li1 0.017(4) 0.039(5) 0.016(4) -0.006(4) 0.000 0.000

loop_
_atom_type_symbol
_atom_type_description
_atom_type_scat_dispersion_real
_atom_type_scat_dispersion_imag
_atom_type_scat_source
Li Li -0.0003 0.0001 'International Tables Vol C Tables 4.2.6.8 and 6.1.1.4'
O O 0.0106 0.0060 'International Tables Vol C Tables 4.2.6.8 and 6.1.1.4'
P P 0.1023 0.0942 'International Tables Vol C Tables 4.2.6.8 and 6.1.1.4'
Fe Fe 0.3463 0.8444 'International Tables Vol C Tables 4.2.6.8 and 6.1.1.4'
H H 0.0000 0.0000 'International Tables Vol C Tables 4.2.6.8 and 6.1.1.4'

loop_
_geom_angle_atom_site_label_1
_geom_angle_atom_site_label_2
_geom_angle_atom_site_label_3
_geom_angle
_geom_angle_site_symmetry_1
_geom_angle_site_symmetry_3
O3 Fe1 O3 179.00(16) 7_564 12_545
O3 Fe1 O1 87.96(10) 7_564 10_554
O3 Fe1 O1 92.71(11) 12_545 10_554
O3 Fe1 O1 92.71(11) 7_564 5
O3 Fe1 O1 87.96(10) 12_545 5
O1 Fe1 O1 96.53(15) 10_554 5
O3 Fe1 O2 86.65(10) 7_564 .
O3 Fe1 O2 92.60(10) 12_545 .
O1 Fe1 O2 171.36(11) 10_554 .
O1 Fe1 O2 90.47(10) 5 .
O3 Fe1 O2 92.60(10) 7_564 14_454
O3 Fe1 O2 86.65(10) 12_545 14_454
O1 Fe1 O2 90.47(10) 10_554 14_454
O1 Fe1 O2 171.36(11) 5 14_454
O2 Fe1 O2 83.04(14) . 14_454
O3 Fe1 Li1 89.50(8) 7_564 .
O3 Fe1 Li1 89.50(8) 12_545 .
O1 Fe1 Li1 131.73(7) 10_554 .
O1 Fe1 Li1 131.73(7) 5 .
O2 Fe1 Li1 41.52(7) . .
O2 Fe1 Li1 41.52(7) 14_454 .
O3 Fe1 Li1 106.69(14) 7_564 12_545
O3 Fe1 Li1 73.42(14) 12_545 12_545
O1 Fe1 Li1 130.63(8) 10_554 12_545
O1 Fe1 Li1 37.65(9) 5 12_545
O2 Fe1 Li1 57.63(8) . 12_545
O2 Fe1 Li1 133.91(9) 14_454 12_545
Li1 Fe1 Li1 96.063(14) . 12_545
O3 Fe1 Li1 73.42(14) 7_564 3_565
O3 Fe1 Li1 106.69(14) 12_545 3_565
O1 Fe1 Li1 37.65(9) 10_554 3_565
O1 Fe1 Li1 130.63(8) 5 3_565
O2 Fe1 Li1 133.91(9) . 3_565
O2 Fe1 Li1 57.63(8) 14_454 3_565
Li1 Fe1 Li1 96.063(14) . 3_565
Li1 Fe1 Li1 167.87(3) 12_545 3_565
O3 P1 O1 111.70(13) . .
O3 P1 O2 111.03(14) . .
O1 P1 O2 109.25(14) . .
O3 P1 Li1 121.38(16) . 12_545
O1 P1 Li1 41.71(10) . 12_545
O2 P1 Li1 68.12(10) . 12_545
O3 P1 Li1 84.62(17) . .
O1 P1 Li1 143.71(14) . .
O2 P1 Li1 35.56(17) . .
Li1 P1 Li1 102.01(13) 12_545 .
O3 P1 H1 103.7(19) . .
O1 P1 H1 112.1(18) . .
O2 P1 H1 109.0(17) . .
Li1 P1 H1 133.1(19) 12_545 .
Li1 P1 H1 93.8(17) . .
P1 O1 Fe1 136.21(16) . 10
P1 O1 Li1 108.15(14) . 12_545
Fe1 O1 Li1 105.04(12) 10 12_545
P1 O2 Li1 117.6(2) . .
P1 O2 Fe1 130.93(14) . .
Li1 O2 Fe1 95.5(2) . .
P1 O3 Fe1 137.42(15) . 11
O2 Li1 O2 85.9(4) 14_454 .
O2 Li1 O1 138.71(11) 14_454 8_554
O2 Li1 O1 102.94(10) . 8_554
O2 Li1 O1 102.94(10) 14_454 11
O2 Li1 O1 138.71(11) . 11
O1 Li1 O1 96.4(4) 8_554 11
O2 Li1 P1 114.71(8) 14_454 8_554
O2 Li1 P1 126.24(8) . 8_554
O1 Li1 P1 30.14(11) 8_554 8_554
O1 Li1 P1 86.9(3) 11 8_554
O2 Li1 P1 126.24(8) 14_454 11
O2 Li1 P1 114.71(8) . 11
O1 Li1 P1 86.9(3) 8_554 11
O1 Li1 P1 30.14(11) 11 11
P1 Li1 P1 92.8(3) 8_554 11
O2 Li1 Fe1 42.97(19) 14_454 .
O2 Li1 Fe1 42.97(19) . .
O1 Li1 Fe1 131.8(2) 8_554 .
O1 Li1 Fe1 131.8(2) 11 .
P1 Li1 Fe1 133.60(13) 8_554 .
P1 Li1 Fe1 133.60(13) 11 .
O2 Li1 P1 26.86(7) 14_454 14_454
O2 Li1 P1 107.1(3) . 14_454
O1 Li1 P1 141.66(15) 8_554 14_454
O1 Li1 P1 76.13(7) 11 14_454
P1 Li1 P1 111.56(7) 8_554 14_454
P1 Li1 P1 101.31(6) 11 14_454
Fe1 Li1 P1 65.88(15) . 14_454
O2 Li1 P1 107.1(3) 14_454 .
O2 Li1 P1 26.86(7) . .
O1 Li1 P1 76.13(7) 8_554 .
O1 Li1 P1 141.66(15) 11 .
P1 Li1 P1 101.31(6) 8_554 .
P1 Li1 P1 111.56(7) 11 .
Fe1 Li1 P1 65.88(15) . .
P1 Li1 P1 131.8(3) 14_454 .
O2 Li1 Fe1 168.8(2) 14_454 11
O2 Li1 Fe1 85.72(9) . 11
O1 Li1 Fe1 37.31(11) 8_554 11
O1 Li1 Fe1 88.3(3) 11 11
P1 Li1 Fe1 65.06(14) 8_554 11
P1 Li1 Fe1 64.39(13) 11 11
Fe1 Li1 Fe1 128.26(12) . 11
P1 Li1 Fe1 164.3(2) 14_454 11
P1 Li1 Fe1 62.82(3) . 11
O2 Li1 Fe1 85.72(9) 14_454 4_655
O2 Li1 Fe1 168.8(2) . 4_655
O1 Li1 Fe1 88.3(3) 8_554 4_655
O1 Li1 Fe1 37.31(11) 11 4_655
P1 Li1 Fe1 64.39(13) 8_554 4_655
P1 Li1 Fe1 65.06(14) 11 4_655
Fe1 Li1 Fe1 128.26(12) . 4_655
P1 Li1 Fe1 62.82(3) 14_454 4_655
P1 Li1 Fe1 164.3(2) . 4_655
Fe1 Li1 Fe1 103.5(2) 11 4_655

loop_
_geom_bond_atom_site_label_1
_geom_bond_atom_site_label_2
_geom_bond_distance
_geom_bond_site_symmetry_2
Fe1 O3 1.969(2) 7_564
Fe1 O3 1.969(2) 12_545
Fe1 O1 2.011(3) 10_554
Fe1 O1 2.011(3) 5
Fe1 O2 2.037(2) .
Fe1 O2 2.037(2) 14_454
Fe1 Li1 2.975(9) .
Fe1 Li1 3.204(5) 12_545
Fe1 Li1 3.204(5) 3_565
P1 O3 1.511(2) .
P1 O1 1.529(3) .
P1 O2 1.539(2) .
P1 Li1 2.894(6) 12_545
P1 Li1 3.019(4) .
P1 H1 1.299(18) .
O1 Fe1 2.011(3) 10
O1 Li1 2.027(6) 12_545
O2 Li1 1.981(7) .
O3 Fe1 1.969(2) 11
Li1 O2 1.981(7) 14_454
Li1 O1 2.027(6) 8_554
Li1 O1 2.027(6) 11
Li1 P1 2.894(6) 8_554
Li1 P1 2.894(6) 11
Li1 P1 3.019(4) 14_454
Li1 Fe1 3.204(5) 11
Li1 Fe1 3.204(5) 4_655
